data_1557684
loop_
_publ_author_name
'Agata Semeniuk'
'Justyna Kalinowska-Tluscik'
'Wojciech Nitek'
'Barbara J. Oleksyn'

_publ_section_title
;
 Intermolecular Interactions in Crystalline Hydroxychloroquine Sulfate in
 Comparison with Those in Selected Antimalarial Drugs
;
_journal_name_full 'Journal of Chemical Crystallography'
_journal_page_first 333
_journal_page_last 338
_journal_paper_doi 10.1007/s10870-008-9327-9
_journal_volume 38
_journal_year 2008
_chemical_formula_iupac
;
7-chloro-4-[4-[N-ethyl-N-(2-hydroxyethyl)-amino]-1-methylbutylamino]-quinoline
sulfate
;
_chemical_formula_sum 'C18 H28 Cl N3 O5 S'
_chemical_formula_weight 433.94
_chemical_name_common
;
Hydroxychloroquine sulfate
OHClQ
;
_space_group_IT_number 14
_space_group_name_Hall '-P 2ybc'
_space_group_name_H-M_alt 'P 1 21/c 1'
_symmetry_cell_setting monoclinic
_symmetry_Int_Tables_number 14
_symmetry_space_group_name_Hall '-P 2ybc'
_symmetry_space_group_name_H-M 'P 1 21/c 1'
_cell_angle_alpha 90.
_cell_angle_beta 101.074(1)
_cell_angle_gamma 90.
_cell_formula_units_Z 4
_cell_length_a 10.4966(1)
_cell_length_b 8.8056(1)
_cell_length_c 21.8603(3)
_cell_volume 1982.90(4)
_diffrn_ambient_temperature 100
_diffrn_radiation_probe x-ray
_diffrn_radiation_type MoK\a
_diffrn_radiation_wavelength 0.71069
_exptl_absorpt_coefficient_mu 0.334
_exptl_crystal_density_diffrn 1.454
_exptl_crystal_F_000 920
_refine_ls_goodness_of_fit_ref 1.068
_refine_ls_number_reflns 4535
_refine_ls_R_factor_all 0.0402
_refine_ls_R_factor_gt 0.0351
_refine_ls_wR_factor_gt 0.0999
_cod_data_source_file J-Chem-Crystallogr-2008-38-333.cif
_cod_data_source_block 1
_cod_depositor_comments
;
No H atomic coordinates in the paper
Cell parameters at 293K:
_cell_length_a                   10.5458(2)
_cell_length_b                   8.8500(2)
_cell_length_c                   22.0826(6)
_cell_angle_alpha                90.
_cell_angle_beta                 101.4057(8)
_cell_angle_gamma                90.

 DOI corrected
;
_cod_original_sg_symbol_H-M 'P 21/c'
_cod_database_code 1557684

loop_
_space_group_symop_id
_space_group_symop_operation_xyz
1 x,y,z
2 -x,1/2+y,1/2-z
3 -x,-y,-z
4 x,1/2-y,1/2+z

loop_
_atom_site_label
_atom_site_type_symbol
_atom_site_thermal_displace_type
_atom_site_fract_x
_atom_site_fract_y
_atom_site_fract_z
_atom_site_occupancy
_atom_site_U_iso_or_equiv
_atom_site_calc_flag
_atom_site_refinement_flags
_atom_site_disorder_assembly
_atom_site_disorder_group
Cl1 Cl Uiso 1.06450(10) 0.30220(10) 0.44330(10) 1.000 0.240(10) . . . .
S1 S Uiso 0.59370(10) 0.24130(10) 0.64860(10) 1.000 0.140(10) . . . .
O1 O Uiso 0.38260(10) -0.1607(2) 0.51340(10) 1.000 0.260(10) . . . .
N1 N Uiso 1.26660(10) 0.0299(2) 0.64350(10) 1.000 0.140(10) . . . .
N2 N Uiso 0.91760(10) -0.0248(2) 0.70170(10) 1.000 0.130(10) . . . .
N3 N Uiso 0.50630(10) -0.3682(2) 0.62550(10) 1.000 0.150(10) . . . .
C1 C Uiso 1.1653(2) 0.1562(2) 0.54960(10) 1.000 0.150(10) . . . .
C2 C Uiso 1.0546(2) 0.2120(2) 0.51310(10) 1.000 0.160(10) . . . .
O2 O Uiso 0.53810(10) 0.35460(10) 0.68590(10) 1.000 0.220(10) . . . .
C3 C Uiso 0.9323(2) 0.1986(2) 0.52960(10) 1.000 0.180(10) . . . .
O3 O Uiso 0.71450(10) 0.1795(2) 0.68530(10) 1.000 0.250(10) . . . .
O4 O Uiso 0.50070(10) 0.1180(2) 0.62820(10) 1.000 0.310(10) . . . .
C4 C Uiso 0.92300(10) 0.1271(2) 0.58460(10) 1.000 0.160(10) . . . .
O5 O Uiso 0.62280(10) 0.3194(2) 0.59280(10) 1.000 0.300(10) . . . .
C5 C Uiso 1.02900(10) -0.0136(2) 0.68150(10) 1.000 0.120(10) . . . .
C6 C Uiso 1.14540(10) -0.0794(2) 0.71380(10) 1.000 0.140(10) . . . .
C7 C Uiso 1.26000(10) -0.0503(2) 0.69470(10) 1.000 0.140(10) . . . .
C8 C Uiso 1.15540(10) 0.0844(2) 0.60610(10) 1.000 0.120(10) . . . .
C9 C Uiso 1.03450(10) 0.0678(2) 0.62440(10) 1.000 0.120(10) . . . .
C10 C Uiso 0.9002(2) -0.1149(2) 0.75620(10) 1.000 0.140(10) . . . .
C11 C Uiso 0.9467(2) -0.0264(2) 0.81660(10) 1.000 0.180(10) . . . .
C12 C Uiso 0.7564(2) -0.1567(2) 0.74810(10) 1.000 0.150(10) . . . .
C13 C Uiso 0.7081(2) -0.2513(2) 0.68950(10) 1.000 0.150(10) . . . .
C14 C Uiso 0.5612(2) -0.2640(2) 0.67820(10) 1.000 0.160(10) . . . .
C15 C Uiso 0.5519(2) -0.3336(2) 0.56580(10) 1.000 0.170(10) . . . .
C16 C Uiso 0.5167(2) -0.1764(2) 0.53930(10) 1.000 0.200(10) . . . .
C17 C Uiso 0.3607(2) -0.3737(2) 0.61850(10) 1.000 0.180(10) . . . .
C18 C Uiso 0.2986(2) -0.4911(2) 0.57140(10) 1.000 0.250(10) . . . .

loop_
_atom_type_symbol
_atom_type_description
_atom_type_scat_dispersion_real
_atom_type_scat_dispersion_imag
_atom_type_scat_source
C C 0.0033 0.0016 ' International Tables Vol C Tables 4.2.6.8 and 6.1.1.4'
Cl Cl 0.1484 0.1585 ' International Tables Vol C Tables 4.2.6.8 and 6.1.1.4'
N N 0.0061 0.0033 ' International Tables Vol C Tables 4.2.6.8 and 6.1.1.4'
O O 0.0106 0.0060 ' International Tables Vol C Tables 4.2.6.8 and 6.1.1.4'
S S 0.1246 0.1234 ' International Tables Vol C Tables 4.2.6.8 and 6.1.1.4'

loop_
_geom_angle_atom_site_label_1
_geom_angle_atom_site_label_2
_geom_angle_atom_site_label_3
_geom_angle
_geom_angle_site_symmetry_1
_geom_angle_site_symmetry_2
_geom_angle_site_symmetry_3
_geom_angle_publ_flag
O2 S1 O3 109.87(17) . . . yes
O2 S1 O4 110.87(11) . . . yes
O2 S1 O5 107.85(11) . . . yes
O3 S1 O4 110.20(11) . . . yes
O3 S1 O5 109.19(11) . . . yes
O4 S1 O5 108.82(17) . . . yes
C7 N1 C8 120.48(13) . . . yes
C5 N2 C10 124.21(17) . . . yes
C14 N3 C15 113.78(15) . . . yes
C15 N3 C17 113.81(17) . . . yes
C14 N3 C17 109.29(15) . . . yes
C2 C1 C8 118.36(18) . . . no
C1 C2 C3 122.42(19) . . . no
Cl1 C2 C3 118.37(16) . . . yes
Cl1 C2 C1 119.21(17) . . . yes
C2 C3 C4 118.98(18) . . . no
C3 C4 C9 121.05(14) . . . no
N2 C5 C6 122.31(19) . . . yes
N2 C5 C9 120.34(15) . . . yes
C6 C5 C9 117.35(12) . . . no
C5 C6 C7 119.76(18) . . . no
N1 C7 C6 122.92(15) . . . yes
N1 C8 C9 120.15(18) . . . yes
C1 C8 C9 121.15(17) . . . no
N1 C8 C1 118.70(14) . . . yes
C5 C9 C8 118.84(15) . . . no
C4 C9 C5 123.08(12) . . . no
C4 C9 C8 118.03(18) . . . no
N2 C10 C12 108.00(16) . . . yes
N2 C10 C11 110.82(15) . . . yes
C11 C10 C12 111.49(17) . . . no
C10 C12 C13 112.86(17) . . . no
C12 C13 C14 109.82(17) . . . no
N3 C14 C13 113.50(16) . . . yes
N3 C15 C16 114.88(16) . . . yes
O1 C16 C15 113.01(17) . . . yes
N3 C17 C18 112.73(17) . . . yes

loop_
_geom_bond_atom_site_label_1
_geom_bond_atom_site_label_2
_geom_bond_distance
_geom_bond_site_symmetry_1
_geom_bond_site_symmetry_2
_geom_bond_publ_flag
Cl1 C2 1.741(3) . . yes
S1 O4 1.471(2) . . yes
S1 O2 1.478(2) . . yes
S1 O3 1.469(2) . . yes
S1 O5 1.482(3) . . yes
O1 C16 1.420(3) . . yes
N1 C7 1.336(3) . . yes
N1 C8 1.376(2) . . yes
N2 C5 1.3306(18) . . yes
N2 C10 1.472(3) . . yes
N3 C15 1.505(3) . . yes
N3 C17 1.507(2) . . yes
N3 C14 1.499(3) . . yes
C1 C2 1.368(3) . . no
C1 C8 1.409(3) . . no
C2 C3 1.404(3) . . no
C3 C4 1.377(3) . . no
C4 C9 1.417(2) . . no
C5 C9 1.450(3) . . no
C5 C6 1.413(2) . . no
C6 C7 1.3711(18) . . no
C8 C9 1.4096(18) . . no
C10 C11 1.530(3) . . no
C10 C12 1.531(3) . . no
C12 C13 1.531(3) . . no
C13 C14 1.518(3) . . no
C15 C16 1.519(3) . . no
C17 C18 1.515(3) . . no

loop_
_geom_torsion_atom_site_label_1
_geom_torsion_atom_site_label_2
_geom_torsion_atom_site_label_3
_geom_torsion_atom_site_label_4
_geom_torsion
_geom_torsion_site_symmetry_1
_geom_torsion_site_symmetry_2
_geom_torsion_site_symmetry_3
_geom_torsion_site_symmetry_4
_geom_torsion_publ_flag
C8 N1 C7 C6 -1.8(3) . . . . no
C7 N1 C8 C1 -174.21(18) . . . . no
C7 N1 C8 C9 5.7(3) . . . . no
C10 N2 C5 C6 -4.8(3) . . . . no
C10 N2 C5 C9 174.96(18) . . . . no
C5 N2 C10 C11 82.1(2) . . . . no
C5 N2 C10 C12 -155.51(19) . . . . no
C15 N3 C14 C13 -52.0(2) . . . . no
C17 N3 C14 C13 179.58(16) . . . . no
C14 N3 C15 C16 -60.8(2) . . . . no
C17 N3 C15 C16 65.3(2) . . . . no
C14 N3 C17 C18 -173.02(16) . . . . no
C15 N3 C17 C18 58.6(2) . . . . no
C8 C1 C2 Cl1 179.62(15) . . . . no
C8 C1 C2 C3 -0.8(3) . . . . no
C2 C1 C8 N1 -179.08(18) . . . . no
C2 C1 C8 C9 1.0(3) . . . . no
Cl1 C2 C3 C4 179.81(15) . . . . no
C1 C2 C3 C4 0.2(3) . . . . no
C2 C3 C4 C9 0.2(3) . . . . no
C3 C4 C9 C5 -177.49(18) . . . . no
C3 C4 C9 C8 0.1(3) . . . . no
N2 C5 C6 C7 -172.83(19) . . . . no
C9 C5 C6 C7 7.4(3) . . . . no
N2 C5 C9 C4 -5.8(3) . . . . no
N2 C5 C9 C8 176.66(18) . . . . no
C6 C5 C9 C4 174.07(18) . . . . no
C6 C5 C9 C8 -3.5(3) . . . . no
C5 C6 C7 N1 -5.0(3) . . . . no
N1 C8 C9 C4 179.40(17) . . . . no
N1 C8 C9 C5 -2.9(3) . . . . no
C1 C8 C9 C4 -0.7(3) . . . . no
C1 C8 C9 C5 177.00(17) . . . . no
N2 C10 C12 C13 60.50(19) . . . . no
C11 C10 C12 C13 -177.53(15) . . . . no
C10 C12 C13 C14 -169.77(15) . . . . no
C12 C13 C14 N3 -174.02(16) . . . . no
N3 C15 C16 O1 -72.2(2) . . . . no
